data_7020995
loop_
_publ_author_name
'Xiang, Jing'
'Jia, Li-Hui'
'Wang, Bing-Wu'
'Yiu, Shek-Man'
'Peng, Shie-Ming'
'Wong, Wai-Yeung'
'Gao, Song'
'Lau, Tai-Chu'

_publ_section_title
;
 The synthesis, structures and magnetic properties of polynuclear
 Ru(III)-3d (3d = Mn(II/III), Ni(II), Cu(II)) compounds based on
 [Ru(III)(Q)(2)(CN)(2)](-).
;
_journal_issue 11
_journal_name_full 'Dalton transactions (Cambridge, England : 2003)'
_journal_page_first 3876
_journal_page_last 3887
_journal_paper_doi 10.1039/c2dt32331a
_journal_volume 42
_journal_year 2013
_chemical_formula_sum 'C26 H26 Cl Mn N6 O4 Ru'
_chemical_formula_weight 677.99
_chemical_name_systematic
;
?
;
_space_group_IT_number 15
_symmetry_cell_setting monoclinic
_symmetry_space_group_name_Hall '-C 2yc'
_symmetry_space_group_name_H-M 'C 1 2/c 1'
_atom_sites_solution_hydrogens geom
_atom_sites_solution_primary direct
_atom_sites_solution_secondary difmap
_audit_creation_method SHELXL-97
_cell_angle_alpha 90.00
_cell_angle_beta 92.669(3)
_cell_angle_gamma 90.00
_cell_formula_units_Z 4
_cell_length_a 14.5641(4)
_cell_length_b 10.4098(3)
_cell_length_c 18.0972(5)
_cell_measurement_reflns_used 8032
_cell_measurement_temperature 133(2)
_cell_measurement_theta_max 71.4048
_cell_measurement_theta_min 4.8891
_cell_volume 2740.73(13)
_computing_cell_refinement 'CrysAlisPro, Oxford Diffraction Ltd'
_computing_data_collection 'CrysAlisPro, Oxford Diffraction Ltd'
_computing_data_reduction 'CrysAlisPro, Oxford Diffraction Ltd'
_computing_molecular_graphics ortep-3
_computing_publication_material wingx
_computing_structure_refinement 'SHELXL-97 (Sheldrick, 1997)'
_computing_structure_solution 'SHELXS-97 (Sheldrick, 1990)'
_diffrn_ambient_temperature 133(2)
_diffrn_detector_area_resol_mean 16.1270
_diffrn_measured_fraction_theta_full 1.000
_diffrn_measured_fraction_theta_max 1.000
_diffrn_measurement_device_type 'Xcalibur, Sapphire3, Gemini ultra'
_diffrn_measurement_method '\w scans'
_diffrn_radiation_monochromator mirror
_diffrn_radiation_source 'Enhance Ultra (Cu) X-ray Source'
_diffrn_radiation_type CuK\a
_diffrn_radiation_wavelength 1.54180
_diffrn_reflns_av_R_equivalents 0.0453
_diffrn_reflns_av_sigmaI/netI 0.0217
_diffrn_reflns_limit_h_max 17
_diffrn_reflns_limit_h_min -17
_diffrn_reflns_limit_k_max 12
_diffrn_reflns_limit_k_min -12
_diffrn_reflns_limit_l_max 19
_diffrn_reflns_limit_l_min -21
_diffrn_reflns_number 11644
_diffrn_reflns_theta_full 66.95
_diffrn_reflns_theta_max 66.95
_diffrn_reflns_theta_min 4.89
_exptl_absorpt_coefficient_mu 9.479
_exptl_absorpt_correction_T_max 1.00000
_exptl_absorpt_correction_T_min 0.52689
_exptl_absorpt_correction_type multi-scan
_exptl_absorpt_process_details 'CrysAlisPro, Oxford Diffraction Ltd'
_exptl_crystal_colour 'dark purple'
_exptl_crystal_density_diffrn 1.643
_exptl_crystal_density_method 'not measured'
_exptl_crystal_description rectangle
_exptl_crystal_F_000 1368
_exptl_crystal_size_max 0.35
_exptl_crystal_size_mid 0.28
_exptl_crystal_size_min 0.22
_refine_diff_density_max 1.124
_refine_diff_density_min -1.088
_refine_diff_density_rms 0.113
_refine_ls_extinction_method none
_refine_ls_goodness_of_fit_ref 1.057
_refine_ls_hydrogen_treatment constr
_refine_ls_matrix_type full
_refine_ls_number_parameters 181
_refine_ls_number_reflns 2446
_refine_ls_number_restraints 0
_refine_ls_restrained_S_all 1.057
_refine_ls_R_factor_all 0.0378
_refine_ls_R_factor_gt 0.0371
_refine_ls_shift/su_max 0.000
_refine_ls_shift/su_mean 0.000
_refine_ls_structure_factor_coef Fsqd
_refine_ls_weighting_details 'calc w=1/[\s^2^(Fo^2^)+(0.0633P)^2^+11.7950P] where P=(Fo^2^+2Fc^2^)/3'
_refine_ls_weighting_scheme calc
_refine_ls_wR_factor_gt 0.1015
_refine_ls_wR_factor_ref 0.1022
_reflns_number_gt 2382
_reflns_number_total 2446
_reflns_threshold_expression >2sigma(I)
_cod_data_source_file c2dt32331a.txt
_cod_data_source_block 051210a_xj
_cod_original_cell_volume 2740.72(13)
_cod_original_sg_symbol_H-M C2/c
_cod_database_code 7020995

loop_
_symmetry_equiv_pos_as_xyz
'x, y, z'
'-x, y, -z+1/2'
'x+1/2, y+1/2, z'
'-x+1/2, y+1/2, -z+1/2'
'-x, -y, -z'
'x, -y, z-1/2'
'-x+1/2, -y+1/2, -z'
'x+1/2, -y+1/2, z-1/2'

loop_
_atom_site_label
_atom_site_type_symbol
_atom_site_fract_x
_atom_site_fract_y
_atom_site_fract_z
_atom_site_U_iso_or_equiv
_atom_site_adp_type
_atom_site_occupancy
_atom_site_symmetry_multiplicity
_atom_site_calc_flag
_atom_site_refinement_flags
Ru1 Ru 1.0000 1.0000 1.0000 0.01378(15) Uani 1 2 d S
Mn1 Mn 1.0000 0.72397(7) 0.7500 0.01264(18) Uani 1 2 d S
Cl1 Cl 1.0000 0.49513(11) 0.7500 0.0408(4) Uani 1 2 d S
O1 O 0.88448(16) 1.0910(2) 0.96548(13) 0.0257(5) Uani 1 1 d .
O2 O 1.14673(15) 0.7380(2) 0.76981(14) 0.0235(5) Uani 1 1 d .
N1 N 0.99248(18) 0.8266(3) 0.85309(15) 0.0192(6) Uani 1 1 d .
N2 N 0.9049(2) 0.8820(3) 1.04844(15) 0.0240(6) Uani 1 1 d .
N3 N 1.29197(19) 0.6671(3) 0.78854(16) 0.0221(6) Uani 1 1 d .
C1 C 0.9951(2) 0.8864(3) 0.90507(18) 0.0180(7) Uani 1 1 d .
C2 C 1.2058(2) 0.6532(3) 0.76517(18) 0.0198(7) Uani 1 1 d .
H2 H 1.1882 0.5751 0.7439 0.024 Uiso 1 1 calc R
C3 C 1.3604(3) 0.5684(4) 0.7765(2) 0.0374(10) Uani 1 1 d .
H3A H 1.3305 0.4930 0.7565 0.056 Uiso 1 1 calc R
H3B H 1.3919 0.5475 0.8227 0.056 Uiso 1 1 calc R
H3C H 1.4037 0.5996 0.7424 0.056 Uiso 1 1 calc R
C4 C 1.3236(3) 0.7852(4) 0.8245(2) 0.0300(8) Uani 1 1 d .
H4A H 1.2720 0.8404 0.8318 0.045 Uiso 1 1 calc R
H4B H 1.3662 0.8279 0.7938 0.045 Uiso 1 1 calc R
H4C H 1.3535 0.7652 0.8714 0.045 Uiso 1 1 calc R
C5 C 0.8182(2) 0.9281(4) 1.03809(19) 0.0242(8) Uani 1 1 d .
C6 C 0.8080(2) 1.0431(4) 0.99284(19) 0.0230(7) Uani 1 1 d .
C7 C 0.7211(3) 1.0914(4) 0.9797(2) 0.0309(8) Uani 1 1 d .
H7 H 0.7121 1.1634 0.9499 0.037 Uiso 1 1 calc R
C8 C 0.6457(3) 1.0321(5) 1.0113(2) 0.0365(9) Uani 1 1 d .
H8 H 0.5876 1.0675 1.0027 0.044 Uiso 1 1 calc R
C9 C 0.6543(3) 0.9253(4) 1.0540(2) 0.0346(9) Uani 1 1 d .
H9 H 0.6027 0.8892 1.0742 0.042 Uiso 1 1 calc R
C10 C 0.7408(2) 0.8692(4) 1.06780(18) 0.0265(8) Uani 1 1 d .
C11 C 0.7572(3) 0.7531(4) 1.1083(2) 0.0317(9) Uani 1 1 d .
H11 H 0.7086 0.7087 1.1281 0.038 Uiso 1 1 calc R
C12 C 0.8458(3) 0.7078(4) 1.1177(2) 0.0312(8) Uani 1 1 d .
H12 H 0.8580 0.6326 1.1441 0.037 Uiso 1 1 calc R
C13 C 0.9183(3) 0.7773(4) 1.08658(19) 0.0258(8) Uani 1 1 d .
H13 H 0.9780 0.7467 1.0938 0.031 Uiso 1 1 calc R

loop_
_atom_site_aniso_label
_atom_site_aniso_U_11
_atom_site_aniso_U_22
_atom_site_aniso_U_33
_atom_site_aniso_U_23
_atom_site_aniso_U_13
_atom_site_aniso_U_12
Ru1 0.0120(2) 0.0213(2) 0.0079(2) -0.00119(11) -0.00059(13) -0.00222(11)
Mn1 0.0102(3) 0.0197(4) 0.0079(3) 0.000 -0.0013(2) 0.000
Cl1 0.0181(6) 0.0220(7) 0.0823(12) 0.000 0.0032(7) 0.000
O1 0.0206(12) 0.0339(14) 0.0223(13) -0.0001(10) -0.0007(10) -0.0030(10)
O2 0.0136(11) 0.0297(13) 0.0268(13) -0.0015(10) -0.0033(9) -0.0001(10)
N1 0.0175(13) 0.0284(15) 0.0114(13) -0.0057(12) -0.0016(10) 0.0029(11)
N2 0.0250(15) 0.0320(16) 0.0148(14) -0.0040(12) -0.0015(11) -0.0005(13)
N3 0.0156(13) 0.0289(15) 0.0214(15) 0.0040(12) -0.0041(11) 0.0008(12)
C1 0.0116(14) 0.0266(17) 0.0155(17) 0.0062(14) -0.0020(12) -0.0012(13)
C2 0.0204(16) 0.0237(16) 0.0150(16) 0.0017(13) -0.0025(12) -0.0003(14)
C3 0.026(2) 0.044(2) 0.041(2) 0.0035(19) -0.0065(17) 0.0151(18)
C4 0.0235(18) 0.032(2) 0.033(2) 0.0071(16) -0.0140(15) -0.0044(15)
C5 0.0232(17) 0.0346(19) 0.0149(16) -0.0104(14) 0.0015(13) -0.0118(15)
C6 0.0222(17) 0.0284(18) 0.0183(17) -0.0074(15) 0.0006(13) -0.0090(15)
C7 0.0236(19) 0.035(2) 0.033(2) -0.0081(17) -0.0036(15) 0.0060(16)
C8 0.024(2) 0.046(2) 0.040(2) -0.014(2) 0.0014(17) -0.0004(18)
C9 0.0277(19) 0.045(2) 0.031(2) -0.0095(18) 0.0041(16) -0.0035(17)
C10 0.0252(18) 0.039(2) 0.0154(17) -0.0095(15) 0.0055(13) -0.0111(16)
C11 0.035(2) 0.044(2) 0.0164(17) -0.0084(16) 0.0072(15) -0.0144(17)
C12 0.043(2) 0.033(2) 0.0177(18) 0.0018(15) -0.0003(15) -0.0056(17)
C13 0.0262(18) 0.037(2) 0.0143(16) -0.0036(15) -0.0020(13) -0.0041(15)

loop_
_atom_type_symbol
_atom_type_description
_atom_type_scat_dispersion_real
_atom_type_scat_dispersion_imag
_atom_type_scat_source
C C 0.0181 0.0091 'International Tables Vol C Tables 4.2.6.8 and 6.1.1.4'
N N 0.0311 0.0180 'International Tables Vol C Tables 4.2.6.8 and 6.1.1.4'
O O 0.0492 0.0322 'International Tables Vol C Tables 4.2.6.8 and 6.1.1.4'
Cl Cl 0.3639 0.7018 'International Tables Vol C Tables 4.2.6.8 and 6.1.1.4'
Mn Mn -0.5299 2.8052 'International Tables Vol C Tables 4.2.6.8 and 6.1.1.4'
Ru Ru 0.0552 3.2960 'International Tables Vol C Tables 4.2.6.8 and 6.1.1.4'
H H 0.0000 0.0000 'International Tables Vol C Tables 4.2.6.8 and 6.1.1.4'

loop_
_geom_angle_atom_site_label_1
_geom_angle_atom_site_label_2
_geom_angle_atom_site_label_3
_geom_angle
_geom_angle_site_symmetry_1
_geom_angle_site_symmetry_3
O1 Ru1 O1 180.000(1) . 5_777
O1 Ru1 N2 81.06(11) . .
O1 Ru1 N2 98.94(11) 5_777 .
O1 Ru1 N2 98.94(11) . 5_777
O1 Ru1 N2 81.06(11) 5_777 5_777
N2 Ru1 N2 180.00(14) . 5_777
O1 Ru1 C1 90.88(11) . .
O1 Ru1 C1 89.12(11) 5_777 .
N2 Ru1 C1 90.83(12) . .
N2 Ru1 C1 89.17(12) 5_777 .
O1 Ru1 C1 89.12(11) . 5_777
O1 Ru1 C1 90.88(11) 5_777 5_777
N2 Ru1 C1 89.17(12) . 5_777
N2 Ru1 C1 90.83(12) 5_777 5_777
C1 Ru1 C1 180.000(1) . 5_777
O2 Mn1 O2 172.24(14) . 2_756
O2 Mn1 N1 84.98(10) . .
O2 Mn1 N1 91.17(10) 2_756 .
O2 Mn1 N1 91.17(10) . 2_756
O2 Mn1 N1 84.98(10) 2_756 2_756
N1 Mn1 N1 120.60(16) . 2_756
O2 Mn1 Cl1 93.88(7) . .
O2 Mn1 Cl1 93.88(7) 2_756 .
N1 Mn1 Cl1 119.70(8) . .
N1 Mn1 Cl1 119.70(8) 2_756 .
C6 O1 Ru1 114.2(2) . .
C2 O2 Mn1 128.9(2) . .
C1 N1 Mn1 173.8(3) . .
C13 N2 C5 119.1(3) . .
C13 N2 Ru1 129.3(2) . .
C5 N2 Ru1 111.5(2) . .
C2 N3 C3 121.6(3) . .
C2 N3 C4 121.0(3) . .
C3 N3 C4 117.3(3) . .
N1 C1 Ru1 178.9(3) . .
O2 C2 N3 123.8(3) . .
O2 C2 H2 118.1 . .
N3 C2 H2 118.1 . .
N3 C3 H3A 109.5 . .
N3 C3 H3B 109.5 . .
H3A C3 H3B 109.5 . .
N3 C3 H3C 109.5 . .
H3A C3 H3C 109.5 . .
H3B C3 H3C 109.5 . .
N3 C4 H4A 109.5 . .
N3 C4 H4B 109.5 . .
H4A C4 H4B 109.5 . .
N3 C4 H4C 109.5 . .
H4A C4 H4C 109.5 . .
H4B C4 H4C 109.5 . .
N2 C5 C10 123.3(4) . .
N2 C5 C6 116.1(3) . .
C10 C5 C6 120.6(3) . .
O1 C6 C7 125.2(4) . .
O1 C6 C5 116.8(3) . .
C7 C6 C5 117.9(3) . .
C6 C7 C8 120.1(4) . .
C6 C7 H7 120.0 . .
C8 C7 H7 120.0 . .
C9 C8 C7 122.6(4) . .
C9 C8 H8 118.7 . .
C7 C8 H8 118.7 . .
C8 C9 C10 120.2(4) . .
C8 C9 H9 119.9 . .
C10 C9 H9 119.9 . .
C9 C10 C5 118.6(4) . .
C9 C10 C11 124.9(3) . .
C5 C10 C11 116.5(3) . .
C12 C11 C10 119.1(3) . .
C12 C11 H11 120.4 . .
C10 C11 H11 120.4 . .
C11 C12 C13 119.1(4) . .
C11 C12 H12 120.4 . .
C13 C12 H12 120.4 . .
N2 C13 C12 122.9(4) . .
N2 C13 H13 118.6 . .
C12 C13 H13 118.6 . .

loop_
_geom_bond_atom_site_label_1
_geom_bond_atom_site_label_2
_geom_bond_distance
_geom_bond_site_symmetry_2
Ru1 O1 2.005(2) .
Ru1 O1 2.005(2) 5_777
Ru1 N2 2.076(3) .
Ru1 N2 2.076(3) 5_777
Ru1 C1 2.084(3) .
Ru1 C1 2.084(3) 5_777
Mn1 O2 2.155(2) .
Mn1 O2 2.155(2) 2_756
Mn1 N1 2.157(3) .
Mn1 N1 2.157(3) 2_756
Mn1 Cl1 2.3821(13) .
O1 C6 1.336(4) .
O2 C2 1.238(4) .
N1 C1 1.127(5) .
N2 C13 1.300(5) .
N2 C5 1.355(5) .
N3 C2 1.313(4) .
N3 C3 1.454(5) .
N3 C4 1.455(5) .
C2 H2 0.9300 .
C3 H3A 0.9600 .
C3 H3B 0.9600 .
C3 H3C 0.9600 .
C4 H4A 0.9600 .
C4 H4B 0.9600 .
C4 H4C 0.9600 .
C5 C10 1.413(5) .
C5 C6 1.454(5) .
C6 C7 1.372(5) .
C7 C8 1.404(6) .
C7 H7 0.9300 .
C8 C9 1.357(7) .
C8 H8 0.9300 .
C9 C10 1.399(6) .
C9 H9 0.9300 .
C10 C11 1.427(6) .
C11 C12 1.378(6) .
C11 H11 0.9300 .
C12 C13 1.418(5) .
C12 H12 0.9300 .
C13 H13 0.9300 .
